data_1100692
loop_
_publ_author_name
'Falah, Chiraz'
'Boughzala, Habib'
'Jouini, Tahar'

_publ_section_title
;
 Preparation and the Crystal Structure of Non-centrosymmetric
 K~6~Bi~2~(P~2~O~7~)~3~
;
_journal_coden_ASTM XSAOAF
_journal_name_full
;
 Analytical Sciences: X-ray Structure Analysis Online
;
_journal_page_first x17
_journal_page_last x18
_journal_paper_doi 10.2116/analscix.20.x17
_journal_volume 20
_journal_year 2004
_chemical_formula_moiety 'Bi2 K6 O21 P6'
_chemical_formula_sum 'Bi2 K6 O21 P6'
_chemical_formula_weight 1174.38
_chemical_name_systematic
;
 hexapotassium dibismuth diphosphate
;
_space_group_IT_number 1
_space_group_name_Hall 'P 1'
_space_group_name_H-M_alt 'P 1'
_symmetry_cell_setting triclinic
_symmetry_space_group_name_Hall 'P 1'
_symmetry_space_group_name_H-M 'P 1'
_atom_sites_solution_hydrogens geom
_atom_sites_solution_primary direct
_atom_sites_solution_secondary difmap
_cell_angle_alpha 111.87(2)
_cell_angle_beta 104.25(2)
_cell_angle_gamma 102.00(2)
_cell_formula_units_Z 1
_cell_length_a 6.985(2)
_cell_length_b 9.045(2)
_cell_length_c 10.256(3)
_cell_measurement_reflns_used 25
_cell_measurement_temperature 293(2)
_cell_measurement_theta_max 14
_cell_measurement_theta_min 10
_cell_volume 549.5(3)
_diffrn_ambient_temperature 293(2)
_diffrn_detector_area_resol_mean ?
_diffrn_measurement_device_type 'diffractometer CAD4'
_diffrn_measurement_method \w/2\q
_diffrn_radiation_monochromator graphite
_diffrn_radiation_source 'fine-focus sealed tube'
_diffrn_radiation_type MoK\a
_diffrn_radiation_wavelength 0.71073
_diffrn_reflns_av_R_equivalents 0.0000
_diffrn_reflns_av_sigmaI/netI 0.0447
_diffrn_reflns_limit_h_max 8
_diffrn_reflns_limit_h_min -9
_diffrn_reflns_limit_k_max 11
_diffrn_reflns_limit_k_min -11
_diffrn_reflns_limit_l_max 13
_diffrn_reflns_limit_l_min 0
_diffrn_reflns_number 2754
_diffrn_reflns_theta_max 27.98
_diffrn_reflns_theta_min 2.57
_diffrn_standards_decay_% ?
_diffrn_standards_interval_count ?
_diffrn_standards_interval_time 120
_diffrn_standards_number 2
_exptl_absorpt_coefficient_mu 17.659
_exptl_absorpt_correction_T_max 0.2866
_exptl_absorpt_correction_T_min 0.1871
_exptl_absorpt_correction_type psi-scan
_exptl_absorpt_process_details ?
_exptl_crystal_colour colourless
_exptl_crystal_density_diffrn 3.549
_exptl_crystal_density_meas ?
_exptl_crystal_density_method 'not measured'
_exptl_crystal_description parallelipipedic
_exptl_crystal_F_000 538
_exptl_crystal_size_max 0.12
_exptl_crystal_size_mid 0.09
_exptl_crystal_size_min 0.07
_refine_ls_abs_structure_details 'Flack H D (1983), Acta Cryst. A39, 876-881'
_refine_ls_abs_structure_Flack 0.00
_refine_ls_extinction_coef 0.0087(14)
_refine_ls_extinction_expression Fc^*^=kFc[1+0.001xFc^2^\l^3^/sin(2\q)]^-1/4^
_refine_ls_extinction_method SHELXL
_refine_ls_goodness_of_fit_ref 1.053
_refine_ls_hydrogen_treatment mixed
_refine_ls_matrix_type full
_refine_ls_number_parameters 158
_refine_ls_number_reflns 2754
_refine_ls_number_restraints 4
_refine_ls_restrained_S_all 1.052
_refine_ls_R_factor_all 0.0770
_refine_ls_R_factor_gt 0.0732
_refine_ls_shift/su_max 0.040
_refine_ls_shift/su_mean 0.006
_refine_ls_structure_factor_coef Fsqd
_refine_ls_weighting_details 'calc w=1/[\s^2^(Fo^2^)+(0.0475P)^2^+71.2920P] where P=(Fo^2^+2Fc^2^)/3'
_refine_ls_weighting_scheme calc
_refine_ls_wR_factor_gt 0.1715
_refine_ls_wR_factor_ref 0.1753
_reflns_number_gt 2651
_reflns_number_total 2754
_reflns_threshold_expression >2sigma(I)
_cod_depositor_comments
;
The following automatic conversions were performed:
'_geom_bond_publ_flag' value 'Y' changed to 'y' according to
'/home/saulius/struct/CIF-dictionaries/cif_core.dic' dictionary named
'cif_core.dic' version 2.4.1 from 2010-06-29 (77 times).

Automatic conversion script
Id: cif_fix_enum 1527 2010-12-29 10:47:43Z saulius 

The following automatic conversions were performed:

'_exptl_absorpt_correction_type' tag value 'psi-scans' was replaced
with 'psi-scan' value.

Automatic conversion script
Id: cif_fix_values 1646 2011-03-28 12:23:43Z adriana 

The following automatic conversions were performed:

'_exptl_crystal_density_meas' value 'none' was changed to '?' - the
value is perceived as not measured.

Automatic conversion script
Id: cif_fix_values 3008 2015-01-20 13:52:24Z robertas 
;
_cod_database_code 1100692

loop_
_symmetry_equiv_pos_as_xyz
'x, y, z'

loop_
_atom_site_label
_atom_site_type_symbol
_atom_site_fract_x
_atom_site_fract_y
_atom_site_fract_z
_atom_site_U_iso_or_equiv
_atom_site_adp_type
_atom_site_occupancy
_atom_site_symmetry_multiplicity
_atom_site_calc_flag
_atom_site_refinement_flags
_atom_site_disorder_assembly
_atom_site_disorder_group
Bi1 Bi 0.67687(13) 0.66883(12) 0.85113(12) 0.0042(4) Uiso 1 1 d . . .
Bi2 Bi 0.3217(3) 0.3305(2) 0.1483(2) 0.0271(6) Uiso 1 1 d . . .
P1 P 0.8382(17) 0.0825(14) 0.8579(12) 0.016(2) Uiso 1 1 d . . .
P2 P 0.574(2) 0.3016(19) 0.8679(17) 0.027(3) Uiso 1 1 d . . .
P3 P 0.434(2) 0.7029(16) 0.1198(16) 0.025(3) Uiso 1 1 d . . .
P4 P 0.170(2) 0.9106(16) 0.1153(15) 0.028(3) Uiso 1 1 d . . .
P5 P 0.2671(16) 0.4239(13) 0.4921(11) 0.0228(19) Uiso 1 1 d . . .
P6 P 0.6830(15) 0.3908(12) 0.4949(11) 0.0204(18) Uiso 1 1 d . . .
K1 K 0.943(2) 0.5979(18) 0.2386(18) 0.044(3) Uiso 1 1 d . . .
K2 K 0.2609(19) 0.8894(14) 0.8138(14) 0.035(2) Uiso 1 1 d . . .
K3 K 0.070(2) 0.4206(15) 0.7785(15) 0.035(3) Uiso 1 1 d . . .
K4 K 0.768(2) 0.1270(16) 0.2183(15) 0.040(3) Uiso 1 1 d . . .
K5 K 0.628(2) 0.7536(17) 0.5102(16) 0.054(3) Uiso 1 1 d . . .
K6' K 0.251(7) 0.040(3) 0.498(3) 0.045(10) Uiso 0.47(9) 1 d P . .
K6'' K 0.163(7) 0.031(3) 0.501(3) 0.051(9) Uiso 0.53(9) 1 d P . .
O1 O 0.932(7) 0.018(6) 0.745(6) 0.060(11) Uiso 1 1 d . . .
O2 O 0.969(5) 0.214(4) 0.009(4) 0.031(7) Uiso 1 1 d . . .
O3 O 0.686(4) 0.928(4) 0.844(3) 0.020(6) Uiso 1 1 d . . .
O4 O 0.698(5) 0.180(4) 0.794(3) 0.025(6) Uiso 1 1 d . . .
O5 O 0.754(5) 0.479(4) 0.950(3) 0.026(6) Uiso 1 1 d . . .
O6 O 0.551(5) 0.288(4) 0.015(4) 0.032(7) Uiso 1 1 d . . .
O7 O 0.395(4) 0.295(3) 0.759(3) 0.024(5) Uiso 1 1 d . . .
O8 O 0.652(6) 0.764(5) 0.210(4) 0.044(8) Uiso 1 1 d . . .
O9 O 0.484(5) 0.761(4) 0.016(4) 0.025(6) Uiso 1 1 d . . .
O10 O 0.316(7) 0.551(6) 0.109(5) 0.057(11) Uiso 1 1 d . . .
O11 O 0.348(4) 0.852(4) 0.203(3) 0.026(7) Uiso 1 1 d . . .
O12 O 0.295(6) 0.059(5) 0.116(4) 0.040(9) Uiso 1 1 d . . .
O13 O 0.005(6) 0.928(5) 0.200(5) 0.043(9) Uiso 1 1 d . . .
O14 O 0.038(5) 0.777(4) 0.953(4) 0.030(7) Uiso 1 1 d . . .
O15 O 0.209(6) 0.442(4) 0.361(4) 0.033(8) Uiso 1 1 d . . .
O16 O 0.448(4) 0.335(4) 0.491(3) 0.026(6) Uiso 1 1 d . . .
O17 O 0.336(5) 0.584(4) 0.648(3) 0.019(6) Uiso 1 1 d . . .
O18 O 0.084(7) 0.313(6) 0.486(5) 0.060(11) Uiso 1 1 d . . .
O19 O 0.634(5) 0.413(4) 0.364(4) 0.024(7) Uiso 1 1 d . . .
O20 O 0.762(4) 0.538(3) 0.645(3) 0.015(5) Uiso 1 1 d . . .
O21 O 0.779(4) 0.253(3) 0.494(3) 0.025(5) Uiso 1 1 d . . .

loop_
_atom_type_symbol
_atom_type_description
_atom_type_scat_dispersion_real
_atom_type_scat_dispersion_imag
_atom_type_scat_source
O O 0.0106 0.0060 'International Tables Vol C Tables 4.2.6.8 and 6.1.1.4'
P P 0.1023 0.0942 'International Tables Vol C Tables 4.2.6.8 and 6.1.1.4'
K K 0.2009 0.2494 'International Tables Vol C Tables 4.2.6.8 and 6.1.1.4'
Bi Bi -4.1077 10.2566 'International Tables Vol C Tables 4.2.6.8 and 6.1.1.4'

loop_
_geom_bond_atom_site_label_1
_geom_bond_atom_site_label_2
_geom_bond_distance
_geom_bond_site_symmetry_2
_geom_bond_publ_flag
Bi1 O14 2.31(3) 1_655 y
Bi1 O20 2.30(3) . y
Bi1 O5 2.38(3) . y
Bi1 O3 2.36(3) . y
Bi1 O9 2.43(3) 1_556 y
Bi1 O17 2.49(3) . y
Bi1 K5 3.801(14) . ?
Bi1 K2 3.873(11) . ?
Bi1 K3 3.933(12) 1_655 ?
Bi1 K3 4.099(14) . ?
Bi1 K4 4.226(13) 1_566 ?
Bi1 K1 4.293(16) 1_556 ?
Bi2 O10 2.18(4) . y
Bi2 O2 2.30(3) 1_455 y
Bi2 O12 2.32(4) . y
Bi2 O6 2.35(3) . y
Bi2 O15 2.44(4) . y
Bi2 O19 2.43(3) . y
Bi2 K5 3.885(14) . ?
Bi2 K1 3.986(15) 1_455 ?
Bi2 K4 3.983(13) . ?
Bi2 K2 4.031(12) 1_544 ?
Bi2 K1 4.188(16) . ?
Bi2 K3 4.216(13) 1_554 ?
P1 O2 1.46(4) 1_556 y
P1 O1 1.47(5) . y
P1 O3 1.50(3) 1_545 y
P1 O4 1.62(3) . y
P1 K5 3.381(18) 1_545 ?
P1 K3 3.618(17) 1_655 ?
P1 K4 3.733(17) 1_556 ?
P1 K2 3.767(15) 1_645 ?
P2 O7 1.43(3) . y
P2 O5 1.58(3) . y
P2 O6 1.60(4) 1_556 y
P2 O4 1.63(3) . y
P2 K6' 3.46(3) . ?
P2 K1 3.61(2) 1_556 ?
P2 K2 3.67(2) 1_545 ?
P2 K6'' 3.65(3) . ?
P2 K3 3.84(2) 1_655 ?
P3 O10 1.40(5) . y
P3 O8 1.43(4) . y
P3 O9 1.43(3) . y
P3 O11 1.63(3) . y
P3 K3 3.39(2) 1_554 ?
P3 K4 3.661(18) 1_565 ?
P3 K5 3.71(2) . ?
P4 O12 1.44(4) 1_565 y
P4 O14 1.53(4) 1_554 y
P4 O13 1.60(4) . y
P4 O11 1.64(3) . y
P4 K2 3.252(18) 1_554 ?
P4 K6' 3.50(3) 1_565 ?
P4 K1 3.728(19) 1_455 ?
P4 K6'' 3.71(3) 1_565 ?
P5 O15 1.39(4) . y
P5 O18 1.42(5) . y
P5 O17 1.57(3) . y
P5 O16 1.64(3) . y
P5 K5 3.394(17) . ?
P5 K6' 3.47(3) . ?
P5 K3 3.543(17) . ?
P5 K6'' 3.51(3) . ?
P5 K4 3.596(17) 1_455 ?
P6 O19 1.41(3) . y
P6 O20 1.48(3) . y
P6 O21 1.53(3) . y
P6 O16 1.60(3) . y
P6 K4 3.234(16) . ?
P6 K3 3.330(16) 1_655 ?
P6 K5 3.333(17) . ?
K1 O5 2.60(3) 1_554 y
K1 O8 2.79(4) . y
K1 O15 2.87(4) 1_655 y
K1 O13 3.12(4) 1_655 y
K1 O6 3.09(4) . y
K1 O10 3.24(5) 1_655 y
K1 O19 3.25(4) . y
K1 O11 3.44(3) 1_655 y
K1 K6'' 3.55(3) 1_665 ?
K1 P2 3.61(2) 1_554 ?
K1 K6' 3.66(3) 1_665 ?
K1 P4 3.728(19) 1_655 ?
K2 O14 2.65(4) . y
K2 O3 2.84(3) . y
K2 O1 2.84(5) 1_465 y
K2 O12 2.82(4) 1_566 y
K2 O17 2.89(3) . y
K2 O9 3.01(3) 1_556 y
K2 O6 3.28(4) 1_566 y
K2 P4 3.252(18) 1_556 ?
K2 P2 3.67(2) 1_565 ?
K2 P1 3.767(15) 1_465 ?
K2 K6'' 3.84(3) 1_565 ?
K3 O21 2.73(3) 1_455 y
K3 O7 2.76(3) . y
K3 O18 2.82(5) . y
K3 O20 2.87(3) 1_455 y
K3 O17 3.00(3) . y
K3 O10 3.02(5) 1_556 y
K3 O4 3.10(3) 1_455 y
K3 O14 3.14(3) . y
K3 O5 3.16(3) 1_455 y
K3 P6 3.330(16) 1_455 ?
K3 O9 3.32(3) 1_556 y
K3 P3 3.39(2) 1_556 ?
K4 O21 2.60(3) . y
K4 O18 2.69(5) 1_655 y
K4 O13 2.68(4) 1_645 y
K4 O19 2.94(3) . y
K4 O9 3.05(3) 1_545 y
K4 O12 3.06(4) . y
K4 O2 3.08(4) . y
K4 O8 3.18(4) 1_545 y
K4 O6 3.22(4) . y
K4 O15 3.28(4) 1_655 y
K4 O11 3.36(3) 1_545 y
K5 O1 2.67(5) 1_565 y
K5 O19 2.89(3) . y
K5 O20 2.95(3) . y
K5 O3 3.07(3) . y
K5 O17 3.20(3) . y
